data_4320612
loop_
_publ_author_name
'Zengquan Qin'
'Michael C. Jennings'
'Richard J. Puddephatt'

_publ_section_title
;
 Self-Assembly of Polymer and Sheet Structures from Palladium(II)
 Complexes by Hydrogen Bonding between Carboxamide Substituents
;
_journal_name_full 'Inorganic Chemistry'
_journal_page_first 6220
_journal_page_last 6228
_journal_paper_doi 10.1021/ic0106625
_journal_volume 40
_journal_year 2001
_chemical_formula_sum 'C47 H50 F6 N4 O10 P2 Pd S2'
_chemical_formula_weight 1177.37
_chemical_name_systematic
;
?
;
_space_group_IT_number 60
_symmetry_cell_setting orthorhombic
_symmetry_space_group_name_Hall '-P 2n 2ab'
_symmetry_space_group_name_H-M 'P b c n'
_atom_sites_solution_hydrogens geom
_atom_sites_solution_primary direct
_atom_sites_solution_secondary difmap
_audit_creation_method SHELXL-97
_cell_angle_alpha 90.00
_cell_angle_beta 90.00
_cell_angle_gamma 90.00
_cell_formula_units_Z 8
_cell_length_a 14.1456(4)
_cell_length_b 21.0391(5)
_cell_length_c 35.0323(9)
_cell_measurement_temperature 200(2)
_cell_volume 10426.0(5)
_computing_cell_refinement 'Nonius DENZO'
_computing_data_collection 'Nonius COLLECT'
_computing_data_reduction 'Nonius DENZO'
_computing_molecular_graphics 'Bruker SHELXTL'
_computing_publication_material 'Bruker SHELXTL'
_computing_structure_refinement 'SHELXL-97 (Sheldrick, 1997)'
_computing_structure_solution 'SHELXS-97 (Sheldrick, 1990)'
_diffrn_ambient_temperature 200(2)
_diffrn_measured_fraction_theta_full 0.987
_diffrn_measured_fraction_theta_max 0.987
_diffrn_measurement_device_type 'Nonius Kappa-CCD'
_diffrn_measurement_method 'phi/omega scans'
_diffrn_radiation_monochromator graphite
_diffrn_radiation_source 'fine-focus sealed tube'
_diffrn_radiation_type MoK\a
_diffrn_radiation_wavelength 0.71073
_diffrn_reflns_av_R_equivalents 0.122
_diffrn_reflns_av_sigmaI/netI 0.1137
_diffrn_reflns_limit_h_max 16
_diffrn_reflns_limit_h_min -16
_diffrn_reflns_limit_k_max 24
_diffrn_reflns_limit_k_min -23
_diffrn_reflns_limit_l_max 41
_diffrn_reflns_limit_l_min -41
_diffrn_reflns_number 38100
_diffrn_reflns_theta_full 25.03
_diffrn_reflns_theta_max 25.03
_diffrn_reflns_theta_min 2.61
_exptl_absorpt_coefficient_mu 0.578
_exptl_absorpt_correction_T_max 0.9717
_exptl_absorpt_correction_T_min 0.9032
_exptl_absorpt_correction_type integration
_exptl_crystal_colour colourless
_exptl_crystal_density_diffrn 1.500
_exptl_crystal_density_method 'not measured'
_exptl_crystal_description block
_exptl_crystal_F_000 4816
_exptl_crystal_size_max 0.18
_exptl_crystal_size_mid 0.13
_exptl_crystal_size_min 0.05
_refine_diff_density_max 0.964
_refine_diff_density_min -0.658
_refine_diff_density_rms 0.091
_refine_ls_extinction_method none
_refine_ls_goodness_of_fit_ref 1.017
_refine_ls_hydrogen_treatment mixed
_refine_ls_matrix_type full
_refine_ls_number_parameters 601
_refine_ls_number_reflns 9094
_refine_ls_number_restraints 0
_refine_ls_restrained_S_all 1.017
_refine_ls_R_factor_all 0.1142
_refine_ls_R_factor_gt 0.0561
_refine_ls_shift/su_max 0.421
_refine_ls_shift/su_mean 0.017
_refine_ls_structure_factor_coef Fsqd
_refine_ls_weighting_details 'calc w=1/[\s^2^(Fo^2^)+(0.0653P)^2^+0.0000P] where P=(Fo^2^+2Fc^2^)/3'
_refine_ls_weighting_scheme calc
_refine_ls_wR_factor_gt 0.1237
_refine_ls_wR_factor_ref 0.1412
_reflns_number_gt 5486
_reflns_number_total 9094
_reflns_threshold_expression >2sigma(I)
_cod_data_source_file ic0106625_3.cif
_cod_data_source_block complex6
_cod_depositor_comments
;
The following automatic conversions were performed:

'_symmetry_cell_setting' value 'Orthorhombic' changed to
'orthorhombic' according to the built-in table from CIF Core
dictionary named 'cif_core.dic' version 2.4.1 from 2010-06-29.

Automatic conversion script
Id: cif_fix_values 1646 2011-03-28 12:23:43Z adriana 
;
_cod_database_code 4320612

loop_
_symmetry_equiv_pos_as_xyz
'x, y, z'
'-x+1/2, -y+1/2, z+1/2'
'-x, y, -z+1/2'
'x+1/2, -y+1/2, -z'
'-x, -y, -z'
'x-1/2, y-1/2, -z-1/2'
'x, -y, z-1/2'
'-x-1/2, y-1/2, z'

loop_
_atom_site_label
_atom_site_type_symbol
_atom_site_fract_x
_atom_site_fract_y
_atom_site_fract_z
_atom_site_U_iso_or_equiv
_atom_site_adp_type
_atom_site_occupancy
_atom_site_symmetry_multiplicity
_atom_site_calc_flag
_atom_site_refinement_flags
_atom_site_disorder_assembly
_atom_site_disorder_group
Pd Pd 0.38336(3) 0.152341(17) 0.107979(10) 0.02305(13) Uani 1 1 d . . .
P1 P 0.43122(10) 0.24727(6) 0.13243(4) 0.0261(3) Uani 1 1 d . . .
P2 P 0.45064(10) 0.17980(6) 0.05137(4) 0.0276(3) Uani 1 1 d . . .
C1 C 0.4141(4) 0.3151(2) 0.10066(13) 0.0320(13) Uani 1 1 d . . .
H1A H 0.3466 0.3172 0.0933 0.038 Uiso 1 1 calc R . .
H1B H 0.4295 0.3546 0.1147 0.038 Uiso 1 1 calc R . .
C2 C 0.4740(4) 0.3124(2) 0.06457(14) 0.0352(14) Uani 1 1 d . . .
H2A H 0.4730 0.3545 0.0520 0.042 Uiso 1 1 calc R . .
H2B H 0.5403 0.3029 0.0717 0.042 Uiso 1 1 calc R . .
C3 C 0.4397(4) 0.2627(2) 0.03666(14) 0.0331(13) Uani 1 1 d . . .
H3A H 0.4750 0.2682 0.0125 0.040 Uiso 1 1 calc R . .
H3B H 0.3722 0.2712 0.0311 0.040 Uiso 1 1 calc R . .
C1A C 0.55430(17) 0.24876(16) 0.14616(9) 0.0251(12) Uani 1 1 d G . .
C1B C 0.6029(2) 0.30608(13) 0.14834(9) 0.0365(14) Uani 1 1 d G . .
H1BA H 0.5705 0.3450 0.1440 0.044 Uiso 1 1 calc R . .
C1C C 0.6988(2) 0.30650(15) 0.15686(10) 0.0452(15) Uani 1 1 d G . .
H1CA H 0.7320 0.3457 0.1583 0.054 Uiso 1 1 calc R . .
C1D C 0.74624(17) 0.24961(19) 0.16320(10) 0.0467(15) Uani 1 1 d G . .
H1DA H 0.8118 0.2499 0.1690 0.056 Uiso 1 1 calc R . .
C1E C 0.6977(2) 0.19228(15) 0.16102(10) 0.0478(16) Uani 1 1 d G . .
H1EA H 0.7301 0.1534 0.1654 0.057 Uiso 1 1 calc R . .
C1F C 0.6017(2) 0.19186(13) 0.15250(10) 0.0393(14) Uani 1 1 d G . .
H1FA H 0.5685 0.1527 0.1510 0.047 Uiso 1 1 calc R . .
C1G C 0.3626(2) 0.26759(16) 0.17411(7) 0.0293(13) Uani 1 1 d G . .
C1H C 0.39944(18) 0.25863(16) 0.21050(9) 0.0375(14) Uani 1 1 d G . .
H1HA H 0.4619 0.2429 0.2136 0.045 Uiso 1 1 calc R . .
C1I C 0.3448(3) 0.27266(17) 0.24239(7) 0.0470(16) Uani 1 1 d G . .
H1IA H 0.3700 0.2665 0.2673 0.056 Uiso 1 1 calc R . .
C1J C 0.2534(2) 0.29566(17) 0.23790(8) 0.0505(16) Uani 1 1 d G . .
H1JA H 0.2161 0.3053 0.2597 0.061 Uiso 1 1 calc R . .
C1K C 0.21654(18) 0.30462(16) 0.20152(10) 0.0418(15) Uani 1 1 d G . .
H1KA H 0.1540 0.3203 0.1984 0.050 Uiso 1 1 calc R . .
C1L C 0.2711(2) 0.29059(15) 0.16962(7) 0.0344(13) Uani 1 1 d G . .
H1LA H 0.2459 0.2967 0.1448 0.041 Uiso 1 1 calc R . .
C2A C 0.3987(2) 0.13847(16) 0.01113(8) 0.0287(13) Uani 1 1 d G . .
C2B C 0.4470(2) 0.09096(17) -0.00833(10) 0.0504(17) Uani 1 1 d G . .
H2BA H 0.5075 0.0776 0.0003 0.060 Uiso 1 1 calc R . .
C2C C 0.4069(3) 0.06304(16) -0.04043(10) 0.066(2) Uani 1 1 d G . .
H2CA H 0.4400 0.0306 -0.0537 0.080 Uiso 1 1 calc R . .
C2D C 0.3185(3) 0.08262(18) -0.05308(8) 0.0581(18) Uani 1 1 d G . .
H2DA H 0.2911 0.0635 -0.0750 0.070 Uiso 1 1 calc R . .
C2E C 0.2701(2) 0.13013(18) -0.03362(10) 0.0456(15) Uani 1 1 d G . .
H2EA H 0.2096 0.1435 -0.0423 0.055 Uiso 1 1 calc R . .
C2F C 0.3102(2) 0.15806(15) -0.00151(9) 0.0399(14) Uani 1 1 d G . .
H2FA H 0.2771 0.1905 0.0118 0.048 Uiso 1 1 calc R . .
C2G C 0.57488(18) 0.15990(16) 0.05260(10) 0.0288(12) Uani 1 1 d G . .
C2H C 0.6418(3) 0.19604(16) 0.03329(10) 0.063(2) Uani 1 1 d G . .
H2HA H 0.6228 0.2326 0.0193 0.076 Uiso 1 1 calc R . .
C2I C 0.7366(2) 0.1787(2) 0.03444(12) 0.085(3) Uani 1 1 d G . .
H2IA H 0.7824 0.2034 0.0212 0.102 Uiso 1 1 calc R . .
C2J C 0.76448(18) 0.1253(2) 0.05489(12) 0.0603(18) Uani 1 1 d G . .
H2JA H 0.8293 0.1135 0.0557 0.072 Uiso 1 1 calc R . .
C2K C 0.6975(2) 0.08918(15) 0.07420(10) 0.0452(15) Uani 1 1 d G . .
H2KA H 0.7166 0.0527 0.0882 0.054 Uiso 1 1 calc R . .
C2L C 0.6027(2) 0.10647(15) 0.07305(10) 0.0388(14) Uani 1 1 d G . .
H2LA H 0.5570 0.0818 0.0862 0.047 Uiso 1 1 calc R . .
N11 N 0.3367(3) 0.12226(18) 0.16211(11) 0.0249(9) Uani 1 1 d . . .
C12 C 0.2519(3) 0.1398(2) 0.17614(14) 0.0282(12) Uani 1 1 d . . .
H12A H 0.2086 0.1609 0.1597 0.034 Uiso 1 1 calc R . .
C13 C 0.2256(3) 0.1283(2) 0.21345(14) 0.0291(12) Uani 1 1 d . . .
C14 C 0.2880(4) 0.0974(2) 0.23732(14) 0.0363(14) Uani 1 1 d . . .
H14A H 0.2723 0.0900 0.2633 0.044 Uiso 1 1 calc R . .
C15 C 0.3740(4) 0.0774(3) 0.22272(15) 0.0394(14) Uani 1 1 d . . .
H15A H 0.4172 0.0546 0.2383 0.047 Uiso 1 1 calc R . .
C16 C 0.3963(4) 0.0909(2) 0.18530(14) 0.0343(13) Uani 1 1 d . . .
H16A H 0.4557 0.0775 0.1756 0.041 Uiso 1 1 calc R . .
C17 C 0.1322(3) 0.1503(2) 0.22880(16) 0.0357(14) Uani 1 1 d . . .
N18 N 0.0617(3) 0.1540(2) 0.20415(12) 0.0469(13) Uani 1 1 d . . .
H18A H 0.0053 0.1662 0.2119 0.056 Uiso 1 1 calc R . .
H18B H 0.0711 0.1443 0.1800 0.056 Uiso 1 1 calc R . .
O19 O 0.1252(2) 0.16315(19) 0.26319(10) 0.0492(11) Uani 1 1 d . . .
N21 N 0.3324(3) 0.06414(18) 0.08653(11) 0.0281(10) Uani 1 1 d . . .
C22 C 0.2503(3) 0.0618(2) 0.06698(13) 0.0307(12) Uani 1 1 d . . .
H22A H 0.2146 0.0998 0.0643 0.037 Uiso 1 1 calc R . .
C23 C 0.2161(4) 0.0072(2) 0.05085(13) 0.0294(12) Uani 1 1 d . . .
C24 C 0.2684(4) -0.0482(2) 0.05525(15) 0.0388(14) Uani 1 1 d . . .
H24A H 0.2475 -0.0868 0.0439 0.047 Uiso 1 1 calc R . .
C25 C 0.3503(4) -0.0468(2) 0.07602(16) 0.0395(15) Uani 1 1 d . . .
H25A H 0.3861 -0.0845 0.0799 0.047 Uiso 1 1 calc R . .
C26 C 0.3799(3) 0.0100(2) 0.09111(15) 0.0337(13) Uani 1 1 d . . .
H26A H 0.4368 0.0107 0.1055 0.040 Uiso 1 1 calc R . .
C27 C 0.1253(4) 0.0048(3) 0.02895(15) 0.0379(14) Uani 1 1 d . . .
N28 N 0.0794(3) 0.0587(2) 0.02263(13) 0.0472(13) Uani 1 1 d . . .
H28A H 0.0259 0.0584 0.0098 0.057 Uiso 1 1 calc R . .
H28B H 0.1025 0.0948 0.0312 0.057 Uiso 1 1 calc R . .
O29 O 0.0962(3) -0.04769(18) 0.01753(12) 0.0528(11) Uani 1 1 d . . .
F31 F -0.0322(3) 0.2866(2) 0.07494(13) 0.1133(17) Uani 1 1 d . . .
F32 F -0.0178(3) 0.2020(3) 0.10681(15) 0.131(2) Uani 1 1 d . . .
F33 F 0.0446(4) 0.2868(3) 0.12728(14) 0.138(2) Uani 1 1 d . . .
C34 C 0.0248(5) 0.2534(4) 0.0965(2) 0.071(2) Uani 1 1 d . . .
S35 S 0.13405(10) 0.23551(7) 0.07070(4) 0.0370(4) Uani 1 1 d . . .
O36 O 0.1889(3) 0.19938(17) 0.09816(10) 0.0512(11) Uani 1 1 d . . .
O37 O 0.1724(3) 0.29627(17) 0.06125(12) 0.0652(13) Uani 1 1 d . . .
O38 O 0.1028(3) 0.19870(16) 0.03854(10) 0.0442(10) Uani 1 1 d . . .
F41 F 1.0191(3) 0.4354(2) 0.19738(17) 0.140(2) Uani 1 1 d . . .
F42 F 0.9229(4) 0.3662(2) 0.1780(2) 0.137(2) Uani 1 1 d . . .
F43 F 0.8853(5) 0.4149(3) 0.2243(2) 0.192(3) Uani 1 1 d . . .
C44 C 0.9356(7) 0.4213(5) 0.1868(4) 0.123(4) Uani 1 1 d . . .
S45 S 0.87115(10) 0.48279(7) 0.16515(4) 0.0399(4) Uani 1 1 d . . .
O46 O 0.8777(4) 0.5348(3) 0.18944(15) 0.112(2) Uani 1 1 d . . .
O47 O 0.7822(3) 0.45855(19) 0.15549(15) 0.0832(16) Uani 1 1 d . . .
O48 O 0.9295(4) 0.4933(3) 0.13306(13) 0.116(2) Uani 1 1 d . . .
C51 C -0.1033(5) 0.0576(5) 0.1591(3) 0.150(5) Uani 1 1 d . . .
H51A H -0.0829 0.0913 0.1765 0.225 Uiso 1 1 calc R . .
H51B H -0.1213 0.0199 0.1738 0.225 Uiso 1 1 calc R . .
H51C H -0.1577 0.0725 0.1442 0.225 Uiso 1 1 calc R . .
C52 C -0.0250(5) 0.0413(3) 0.13289(19) 0.0558(18) Uani 1 1 d . . .
C53 C -0.0482(5) -0.0095(3) 0.10483(18) 0.073(2) Uani 1 1 d . . .
H53A H 0.0065 -0.0169 0.0882 0.109 Uiso 1 1 calc R . .
H53B H -0.1024 0.0038 0.0893 0.109 Uiso 1 1 calc R . .
H53C H -0.0637 -0.0488 0.1185 0.109 Uiso 1 1 calc R . .
O54 O 0.0507(3) 0.0656(2) 0.13520(12) 0.0655(13) Uani 1 1 d . . .
C61 C 0.3662(5) 0.4565(3) 0.2359(2) 0.087(2) Uani 1 1 d . . .
H61A H 0.4240 0.4422 0.2487 0.130 Uiso 1 1 calc R . .
H61B H 0.3117 0.4339 0.2466 0.130 Uiso 1 1 calc R . .
H61C H 0.3583 0.5023 0.2397 0.130 Uiso 1 1 calc R . .
C62 C 0.3734(5) 0.4425(3) 0.1937(2) 0.0601(19) Uani 1 1 d . . .
C63 C 0.2913(5) 0.4606(3) 0.16901(19) 0.068(2) Uani 1 1 d . . .
H63A H 0.3047 0.4489 0.1425 0.103 Uiso 1 1 calc R . .
H63B H 0.2808 0.5066 0.1707 0.103 Uiso 1 1 calc R . .
H63C H 0.2345 0.4382 0.1777 0.103 Uiso 1 1 calc R . .
O64 O 0.4441(3) 0.4179(2) 0.17997(14) 0.0809(15) Uani 1 1 d . . .

loop_
_atom_site_aniso_label
_atom_site_aniso_U_11
_atom_site_aniso_U_22
_atom_site_aniso_U_33
_atom_site_aniso_U_23
_atom_site_aniso_U_13
_atom_site_aniso_U_12
Pd 0.0221(2) 0.0238(2) 0.0232(2) -0.00146(18) 0.00101(18) -0.00134(17)
P1 0.0274(8) 0.0241(8) 0.0269(7) -0.0033(6) 0.0012(6) -0.0019(6)
P2 0.0294(8) 0.0299(8) 0.0235(7) -0.0013(6) 0.0030(6) -0.0005(6)
C1 0.036(3) 0.026(3) 0.033(3) 0.003(3) -0.004(2) -0.002(2)
C2 0.043(4) 0.027(3) 0.036(3) 0.008(3) 0.006(3) -0.001(3)
C3 0.034(3) 0.038(3) 0.027(3) 0.001(3) 0.005(3) -0.004(3)
C1A 0.024(3) 0.027(3) 0.025(3) 0.002(2) 0.001(2) -0.001(2)
C1B 0.039(4) 0.032(3) 0.038(3) 0.001(3) -0.004(3) -0.008(3)
C1C 0.044(4) 0.047(4) 0.045(4) -0.001(3) -0.005(3) -0.018(3)
C1D 0.024(3) 0.071(4) 0.045(3) -0.012(3) -0.001(3) -0.006(3)
C1E 0.032(4) 0.055(4) 0.056(4) -0.005(3) -0.007(3) 0.008(3)
C1F 0.031(3) 0.036(4) 0.051(4) -0.010(3) -0.001(3) -0.002(3)
C1G 0.024(3) 0.032(3) 0.032(3) -0.003(3) 0.000(2) -0.002(2)
C1H 0.042(4) 0.042(4) 0.029(3) -0.002(3) 0.005(3) 0.003(3)
C1I 0.043(4) 0.068(4) 0.030(3) -0.005(3) -0.003(3) 0.007(3)
C1J 0.054(4) 0.063(4) 0.035(3) -0.014(3) 0.019(3) 0.011(3)
C1K 0.034(3) 0.043(4) 0.049(4) -0.004(3) 0.007(3) 0.005(3)
C1L 0.033(3) 0.037(3) 0.033(3) 0.000(3) 0.002(3) 0.005(3)
C2A 0.034(3) 0.030(3) 0.022(3) 0.000(2) 0.001(2) -0.003(2)
C2B 0.050(4) 0.050(4) 0.050(4) -0.023(3) -0.010(3) 0.013(3)
C2C 0.061(5) 0.079(5) 0.058(4) -0.038(4) -0.005(4) 0.008(4)
C2D 0.055(4) 0.073(5) 0.047(4) -0.014(4) -0.011(4) -0.010(4)
C2E 0.046(4) 0.049(4) 0.042(3) -0.003(3) -0.012(3) -0.003(3)
C2F 0.042(4) 0.045(4) 0.033(3) -0.008(3) -0.006(3) 0.007(3)
C2G 0.026(3) 0.034(3) 0.026(3) -0.003(3) 0.003(2) -0.001(2)
C2H 0.043(4) 0.075(5) 0.071(5) 0.040(4) 0.022(3) 0.008(3)
C2I 0.037(4) 0.112(6) 0.106(6) 0.063(5) 0.025(4) 0.011(4)
C2J 0.023(3) 0.081(5) 0.077(5) 0.008(4) 0.006(3) 0.008(3)
C2K 0.031(3) 0.045(4) 0.059(4) 0.005(3) 0.001(3) 0.006(3)
C2L 0.028(3) 0.035(4) 0.054(4) 0.006(3) 0.007(3) 0.004(3)
N11 0.020(2) 0.026(2) 0.028(2) -0.004(2) -0.001(2) -0.0009(19)
C12 0.022(3) 0.029(3) 0.034(3) 0.000(2) -0.003(2) -0.002(2)
C13 0.021(3) 0.034(3) 0.032(3) 0.004(3) 0.004(2) -0.002(2)
C14 0.034(3) 0.052(4) 0.022(3) 0.008(3) -0.001(3) -0.002(3)
C15 0.035(3) 0.050(4) 0.034(3) 0.012(3) -0.006(3) 0.001(3)
C16 0.027(3) 0.037(3) 0.040(3) 0.005(3) 0.007(3) 0.003(2)
C17 0.024(3) 0.045(4) 0.038(3) -0.003(3) 0.007(3) -0.005(3)
N18 0.022(3) 0.085(4) 0.033(3) -0.001(3) 0.005(2) 0.008(3)
O19 0.033(2) 0.083(3) 0.032(2) -0.007(2) 0.0077(18) -0.001(2)
N21 0.023(2) 0.031(3) 0.030(2) -0.003(2) 0.001(2) -0.004(2)
C22 0.026(3) 0.031(3) 0.035(3) -0.001(3) 0.002(3) 0.006(2)
C23 0.036(3) 0.022(3) 0.030(3) -0.003(3) -0.001(2) -0.006(2)
C24 0.043(4) 0.026(3) 0.048(4) -0.006(3) -0.001(3) -0.006(3)
C25 0.038(3) 0.019(3) 0.062(4) 0.000(3) -0.011(3) 0.005(3)
C26 0.024(3) 0.032(3) 0.045(3) 0.003(3) -0.008(3) 0.001(3)
C27 0.027(3) 0.039(4) 0.048(4) -0.004(3) -0.009(3) -0.003(3)
N28 0.037(3) 0.032(3) 0.073(4) -0.011(3) -0.023(3) -0.002(2)
O29 0.040(3) 0.038(2) 0.080(3) -0.015(2) -0.017(2) -0.0090(19)
F31 0.081(3) 0.142(4) 0.118(4) 0.017(3) -0.004(3) 0.076(3)
F32 0.073(4) 0.161(5) 0.160(5) 0.069(4) 0.056(3) 0.005(3)
F33 0.121(5) 0.204(6) 0.088(4) -0.065(4) 0.006(3) 0.076(4)
C34 0.060(5) 0.089(6) 0.064(5) 0.006(5) 0.007(4) 0.038(5)
S35 0.0394(9) 0.0345(9) 0.0371(8) -0.0009(7) -0.0037(7) 0.0041(7)
O36 0.054(3) 0.056(3) 0.043(2) -0.005(2) -0.013(2) 0.021(2)
O37 0.083(3) 0.037(3) 0.076(3) -0.002(2) -0.001(3) -0.018(2)
O38 0.054(3) 0.042(2) 0.037(2) -0.0047(19) -0.011(2) 0.0010(19)
F41 0.066(3) 0.108(4) 0.245(6) 0.064(4) -0.080(4) -0.022(3)
F42 0.095(4) 0.047(3) 0.269(8) -0.013(4) -0.039(4) 0.012(3)
F43 0.237(8) 0.170(7) 0.169(6) 0.093(5) -0.024(6) -0.049(5)
C44 0.092(8) 0.090(8) 0.188(11) 0.066(8) -0.054(8) -0.047(6)
S45 0.0365(9) 0.0406(9) 0.0427(9) -0.0082(8) 0.0052(7) -0.0034(7)
O46 0.133(5) 0.092(4) 0.109(4) -0.060(3) -0.011(4) 0.012(3)
O47 0.035(3) 0.060(3) 0.155(5) 0.005(3) -0.023(3) -0.008(2)
O48 0.073(4) 0.210(6) 0.066(3) 0.048(4) 0.020(3) -0.023(4)
C51 0.060(6) 0.212(11) 0.177(10) -0.134(9) 0.044(6) -0.049(6)
C52 0.046(4) 0.049(4) 0.072(5) 0.003(4) -0.002(4) 0.007(3)
C53 0.084(6) 0.069(5) 0.065(5) 0.001(4) 0.004(4) -0.004(4)
O54 0.050(3) 0.067(3) 0.080(3) -0.003(3) 0.007(3) -0.003(2)
C61 0.098(7) 0.076(5) 0.086(6) -0.011(5) -0.004(5) 0.016(4)
C62 0.051(5) 0.035(4) 0.094(6) 0.006(4) 0.007(4) -0.006(3)
C63 0.057(5) 0.063(5) 0.085(5) 0.004(4) -0.002(4) 0.003(4)
O64 0.062(3) 0.076(3) 0.105(4) -0.009(3) 0.012(3) 0.010(3)

loop_
_atom_type_symbol
_atom_type_description
_atom_type_scat_dispersion_real
_atom_type_scat_dispersion_imag
_atom_type_scat_source
C C 0.0033 0.0016 'International Tables Vol C Tables 4.2.6.8 and 6.1.1.4'
H H 0.0000 0.0000 'International Tables Vol C Tables 4.2.6.8 and 6.1.1.4'
N N 0.0061 0.0033 'International Tables Vol C Tables 4.2.6.8 and 6.1.1.4'
O O 0.0106 0.0060 'International Tables Vol C Tables 4.2.6.8 and 6.1.1.4'
F F 0.0171 0.0103 'International Tables Vol C Tables 4.2.6.8 and 6.1.1.4'
P P 0.1023 0.0942 'International Tables Vol C Tables 4.2.6.8 and 6.1.1.4'
S S 0.1246 0.1234 'International Tables Vol C Tables 4.2.6.8 and 6.1.1.4'
Pd Pd -0.9988 1.0072 'International Tables Vol C Tables 4.2.6.8 and 6.1.1.4'

loop_
_geom_angle_atom_site_label_1
_geom_angle_atom_site_label_2
_geom_angle_atom_site_label_3
_geom_angle
_geom_angle_site_symmetry_1
_geom_angle_site_symmetry_3
_geom_angle_publ_flag
N11 Pd N21 87.12(15) . . ?
N11 Pd P2 173.21(11) . . ?
N21 Pd P2 93.17(11) . . ?
N11 Pd P1 91.04(11) . . ?
N21 Pd P1 177.28(11) . . ?
P2 Pd P1 88.90(5) . . ?
C1G P1 C1A 107.39(16) . . ?
C1G P1 C1 103.7(2) . . ?
C1A P1 C1 106.1(2) . . ?
C1G P1 Pd 110.63(12) . . ?
C1A P1 Pd 113.70(12) . . ?
C1 P1 Pd 114.64(17) . . ?
C2G P2 C2A 107.57(17) . . ?
C2G P2 C3 108.1(2) . . ?
C2A P2 C3 101.8(2) . . ?
C2G P2 Pd 109.10(12) . . ?
C2A P2 Pd 112.74(13) . . ?
C3 P2 Pd 116.96(16) . . ?
C2 C1 P1 113.7(4) . . ?
C3 C2 C1 112.6(4) . . ?
C2 C3 P2 116.8(4) . . ?
C1B C1A C1F 120.0 . . ?
C1B C1A P1 120.4(2) . . ?
C1F C1A P1 119.5(2) . . ?
C1C C1B C1A 120.0 . . ?
C1B C1C C1D 120.0 . . ?
C1E C1D C1C 120.0 . . ?
C1D C1E C1F 120.0 . . ?
C1E C1F C1A 120.0 . . ?
C1H C1G C1L 120.0 . . ?
C1H C1G P1 120.53(19) . . ?
C1L C1G P1 119.44(19) . . ?
C1I C1H C1G 120.0 . . ?
C1H C1I C1J 120.0 . . ?
C1I C1J C1K 120.0 . . ?
C1L C1K C1J 120.0 . . ?
C1K C1L C1G 120.0 . . ?
C2B C2A C2F 120.0 . . ?
C2B C2A P2 121.8(2) . . ?
C2F C2A P2 118.1(2) . . ?
C2A C2B C2C 120.0 . . ?
C2B C2C C2D 120.0 . . ?
C2E C2D C2C 120.0 . . ?
C2F C2E C2D 120.0 . . ?
C2E C2F C2A 120.0 . . ?
C2H C2G C2L 120.0 . . ?
C2H C2G P2 121.6(2) . . ?
C2L C2G P2 118.4(2) . . ?
C2I C2H C2G 120.0 . . ?
C2H C2I C2J 120.0 . . ?
C2K C2J C2I 120.0 . . ?
C2J C2K C2L 120.0 . . ?
C2K C2L C2G 120.0 . . ?
C16 N11 C12 118.2(4) . . ?
C16 N11 Pd 119.7(3) . . ?
C12 N11 Pd 121.7(3) . . ?
N11 C12 C13 122.5(5) . . ?
C12 C13 C14 119.0(5) . . ?
C12 C13 C17 121.5(5) . . ?
C14 C13 C17 119.5(5) . . ?
C13 C14 C15 118.8(5) . . ?
C16 C15 C14 119.3(5) . . ?
N11 C16 C15 122.2(5) . . ?
O19 C17 N18 124.3(5) . . ?
O19 C17 C13 119.0(5) . . ?
N18 C17 C13 116.7(5) . . ?
C26 N21 C22 117.6(4) . . ?
C26 N21 Pd 122.2(3) . . ?
C22 N21 Pd 120.1(3) . . ?
N21 C22 C23 122.9(5) . . ?
C22 C23 C24 118.1(5) . . ?
C22 C23 C27 122.8(5) . . ?
C24 C23 C27 119.1(5) . . ?
C25 C24 C23 119.5(5) . . ?
C26 C25 C24 118.8(5) . . ?
N21 C26 C25 123.1(5) . . ?
O29 C27 N28 123.0(5) . . ?
O29 C27 C23 118.5(5) . . ?
N28 C27 C23 118.5(5) . . ?
F32 C34 F31 108.8(7) . . ?
F32 C34 F33 108.5(7) . . ?
F31 C34 F33 108.6(7) . . ?
F32 C34 S35 111.1(5) . . ?
F31 C34 S35 110.2(5) . . ?
F33 C34 S35 109.5(6) . . ?
O37 S35 O38 114.7(2) . . ?
O37 S35 O36 114.8(3) . . ?
O38 S35 O36 113.7(2) . . ?
O37 S35 C34 104.5(3) . . ?
O38 S35 C34 103.8(3) . . ?
O36 S35 C34 103.4(3) . . ?
F42 C44 F41 115.8(10) . . ?
F42 C44 F43 93.8(7) . . ?
F41 C44 F43 101.9(9) . . ?
F42 C44 S45 121.2(8) . . ?
F41 C44 S45 115.8(6) . . ?
F43 C44 S45 101.4(8) . . ?
O46 S45 O47 119.7(3) . . ?
O46 S45 O48 109.0(4) . . ?
O47 S45 O48 113.0(3) . . ?
O46 S45 C44 106.4(5) . . ?
O47 S45 C44 107.6(4) . . ?
O48 S45 C44 99.0(5) . . ?
O54 C52 C51 122.2(7) . . ?
O54 C52 C53 123.4(6) . . ?
C51 C52 C53 114.3(6) . . ?
O64 C62 C63 121.0(7) . . ?
O64 C62 C61 121.4(7) . . ?
C63 C62 C61 117.6(6) . . ?

loop_
_geom_bond_atom_site_label_1
_geom_bond_atom_site_label_2
_geom_bond_distance
_geom_bond_site_symmetry_2
_geom_bond_publ_flag
Pd N11 2.105(4) . ?
Pd N21 2.128(4) . ?
Pd P2 2.2745(13) . ?
Pd P1 2.2762(13) . ?
P1 C1G 1.805(3) . ?
P1 C1A 1.807(3) . ?
P1 C1 1.826(5) . ?
P2 C2G 1.807(3) . ?
P2 C2A 1.812(3) . ?
P2 C3 1.825(5) . ?
C1 C2 1.524(6) . ?
C2 C3 1.511(6) . ?
C1A C1B 1.3900 . ?
C1A C1F 1.3900 . ?
C1B C1C 1.3900 . ?
C1C C1D 1.3900 . ?
C1D C1E 1.3900 . ?
C1E C1F 1.3900 . ?
C1G C1H 1.3900 . ?
C1G C1L 1.3900 . ?
C1H C1I 1.3900 . ?
C1I C1J 1.3900 . ?
C1J C1K 1.3900 . ?
C1K C1L 1.3900 . ?
C2A C2B 1.3900 . ?
C2A C2F 1.3900 . ?
C2B C2C 1.3900 . ?
C2C C2D 1.3900 . ?
C2D C2E 1.3900 . ?
C2E C2F 1.3900 . ?
C2G C2H 1.3900 . ?
C2G C2L 1.3900 . ?
C2H C2I 1.3900 . ?
C2I C2J 1.3900 . ?
C2J C2K 1.3900 . ?
C2K C2L 1.3900 . ?
N11 C16 1.344(6) . ?
N11 C12 1.348(6) . ?
C12 C13 1.380(6) . ?
C13 C14 1.379(6) . ?
C13 C17 1.500(6) . ?
C14 C15 1.386(7) . ?
C15 C16 1.377(7) . ?
C17 O19 1.239(6) . ?
C17 N18 1.321(6) . ?
N21 C26 1.332(6) . ?
N21 C22 1.350(6) . ?
C22 C23 1.369(6) . ?
C23 C24 1.390(6) . ?
C23 C27 1.497(7) . ?
C24 C25 1.369(7) . ?
C25 C26 1.372(7) . ?
C27 O29 1.245(6) . ?
C27 N28 1.325(6) . ?
F31 C34 1.307(7) . ?
F32 C34 1.290(8) . ?
F33 C34 1.317(8) . ?
C34 S35 1.830(7) . ?
S35 O37 1.428(4) . ?
S35 O38 1.437(4) . ?
S35 O36 1.451(4) . ?
F41 C44 1.273(9) . ?
F42 C44 1.212(10) . ?
F43 C44 1.500(13) . ?
C44 S45 1.756(9) . ?
S45 O46 1.390(5) . ?
S45 O47 1.400(4) . ?
S45 O48 1.412(5) . ?
C51 C52 1.478(9) . ?
C52 O54 1.189(7) . ?
C52 C53 1.489(8) . ?
C61 C62 1.509(9) . ?
C62 O64 1.225(7) . ?
C62 C63 1.498(8) . ?
